data_4517501
loop_
_publ_author_name
'Li, Cheng-Peng'
'Zhou, Hang'
'Chen, Jing'
'Wang, Jia-Jun'
'Du, Miao'
'Zhou, Wuzong'

_publ_section_title
;
 A Highly Efficient Coordination Polymer for Selective Trapping and
 Sensing of Perrhenate/Pertechnetate.
;
_journal_issue 13
_journal_name_full 'ACS applied materials &amp; interfaces'
_journal_page_first 15246
_journal_page_last 15254
_journal_paper_doi 10.1021/acsami.0c00775
_journal_volume 12
_journal_year 2020
_chemical_formula_moiety 'O4 Re, C26 H18 Ag N4'
_chemical_formula_sum 'C26 H18 Ag N4 O4 Re'
_chemical_formula_weight 744.51
_space_group_crystal_system monoclinic
_space_group_IT_number 14
_space_group_name_Hall '-P 2yn'
_space_group_name_H-M_alt 'P 1 21/n 1'
_atom_sites_solution_hydrogens mixed
_audit_creation_method
;
Olex2 1.2
(compiled 2018.05.29 svn.r3508 for OlexSys, GUI svn.r5506)
;
_cell_angle_alpha 90
_cell_angle_beta 101.798(2)
_cell_angle_gamma 90
_cell_formula_units_Z 4
_cell_length_a 14.3428(3)
_cell_length_b 8.6193(2)
_cell_length_c 20.2530(5)
_cell_measurement_reflns_used 4639
_cell_measurement_temperature 293(2)
_cell_measurement_theta_max 73.5820
_cell_measurement_theta_min 4.1880
_cell_volume 2450.88(10)
_computing_cell_refinement 'CrysAlisPro 1.171.38.46 (Rigaku OD, 2015)'
_computing_data_collection 'CrysAlisPro 1.171.38.46 (Rigaku OD, 2015)'
_computing_data_reduction 'CrysAlisPro 1.171.38.46 (Rigaku OD, 2015)'
_computing_molecular_graphics 'Olex2 (Dolomanov et al., 2009)'
_computing_publication_material 'Olex2 (Dolomanov et al., 2009)'
_computing_structure_refinement 'ShelXL (Sheldrick, 2015)'
_computing_structure_solution 'SHELXT 2014/5 (Sheldrick, 2014)'
_diffrn_ambient_temperature 293(2)
_diffrn_detector 'CCD plate'
_diffrn_detector_area_resol_mean 5.3031
_diffrn_detector_type AtlasS2
_diffrn_measured_fraction_theta_full 0.999
_diffrn_measured_fraction_theta_max 0.968
_diffrn_measurement_details
;
List of Runs (angles in degrees, time in seconds):

  # Type    Start    End  Width  t~exp~   \w     \q     \k     \f   Frames
--------------------------------------------------------------------------
  1  \w    -66.00  26.00   1.00    3.87    --  -40.80  57.00 -30.00   92
  2  \w     47.00  82.00   1.00    3.87    --   40.80-125.00-180.00   35
  3  \w     31.00 134.00   1.00   15.48    --  107.14 -30.00-150.00  103
  4  \w    130.00 165.00   1.00   15.48    --  107.14 125.00   0.00   35
  5  \w     37.00 119.00   1.00   15.48    --  107.14 -30.00 120.00   82
  6  \w    107.00 133.00   1.00   15.48    --  107.14 -77.00  90.00   26
  7  \w     38.00 107.00   1.00   15.48    --  107.14-125.00 120.00   69
  8  \w     39.00 107.00   1.00   15.48    --  107.14 -95.00 150.00   68
  9  \w     38.00  68.00   1.00   15.48    --  107.14 -77.00  90.00   30
 10  \w   -109.00 -15.00   1.00    3.87    --  -40.80 -57.00-180.00   94
;
_diffrn_measurement_device 'four-circle diffractometer'
_diffrn_measurement_device_type 'SuperNova, Dual, Cu at zero, AtlasS2'
_diffrn_measurement_method '\w scans'
_diffrn_orient_matrix_type 'CrysAlisPro convention (1999,Acta A55,543-557)'
_diffrn_orient_matrix_UB_11 0.0025438000
_diffrn_orient_matrix_UB_12 -0.0247001000
_diffrn_orient_matrix_UB_13 -0.0749860000
_diffrn_orient_matrix_UB_21 0.1067788000
_diffrn_orient_matrix_UB_22 -0.0397592000
_diffrn_orient_matrix_UB_23 0.0195431000
_diffrn_orient_matrix_UB_31 -0.0249637000
_diffrn_orient_matrix_UB_32 -0.1724739000
_diffrn_orient_matrix_UB_33 0.0062211000
_diffrn_radiation_monochromator mirror
_diffrn_radiation_probe x-ray
_diffrn_radiation_type CuK\a
_diffrn_radiation_wavelength 1.54184
_diffrn_reflns_av_R_equivalents 0.0241
_diffrn_reflns_av_unetI/netI 0.0316
_diffrn_reflns_Laue_measured_fraction_full 0.999
_diffrn_reflns_Laue_measured_fraction_max 0.968
_diffrn_reflns_limit_h_max 16
_diffrn_reflns_limit_h_min -17
_diffrn_reflns_limit_k_max 5
_diffrn_reflns_limit_k_min -10
_diffrn_reflns_limit_l_max 24
_diffrn_reflns_limit_l_min -23
_diffrn_reflns_number 8914
_diffrn_reflns_point_group_measured_fraction_full 0.999
_diffrn_reflns_point_group_measured_fraction_max 0.968
_diffrn_reflns_theta_full 67.684
_diffrn_reflns_theta_max 73.798
_diffrn_reflns_theta_min 3.466
_diffrn_source 'micro-focus sealed X-ray tube'
_diffrn_source_type 'SuperNova (Cu) X-ray Source'
_exptl_absorpt_coefficient_mu 16.265
_exptl_absorpt_correction_T_max 0.142
_exptl_absorpt_correction_T_min 0.124
_exptl_absorpt_correction_type multi-scan
_exptl_absorpt_process_details
;
CrysAlisPro 1.171.38.46 (Rigaku Oxford Diffraction, 2015)
Empirical absorption correction using spherical harmonics,
 implemented in SCALE3 ABSPACK scaling algorithm.
;
_exptl_crystal_colour 'light colourless'
_exptl_crystal_density_diffrn 2.018
_exptl_crystal_description needle
_exptl_crystal_F_000 1424
_exptl_crystal_size_max 0.22
_exptl_crystal_size_mid 0.14
_exptl_crystal_size_min 0.12
_refine_diff_density_max 1.782
_refine_diff_density_min -1.905
_refine_diff_density_rms 0.119
_refine_ls_extinction_method none
_refine_ls_goodness_of_fit_ref 1.029
_refine_ls_hydrogen_treatment mixed
_refine_ls_matrix_type full
_refine_ls_number_parameters 329
_refine_ls_number_reflns 4802
_refine_ls_number_restraints 0
_refine_ls_restrained_S_all 1.029
_refine_ls_R_factor_all 0.0486
_refine_ls_R_factor_gt 0.0415
_refine_ls_shift/su_max 0.001
_refine_ls_shift/su_mean 0.000
_refine_ls_structure_factor_coef Fsqd
_refine_ls_weighting_details 'w=1/[\s^2^(Fo^2^)+(0.0557P)^2^+4.9627P] where P=(Fo^2^+2Fc^2^)/3'
_refine_ls_weighting_scheme calc
_refine_ls_wR_factor_gt 0.1076
_refine_ls_wR_factor_ref 0.1140
_reflns_Friedel_coverage 0.000
_reflns_number_gt 4072
_reflns_number_total 4802
_reflns_threshold_expression 'I > 2\s(I)'
_cod_data_source_file am0c00775_si_002.cif
_cod_data_source_block tjnu-302re
_cod_depositor_comments 'Adding full bibliography for 4517500--4517501.cif.'
_cod_database_code 4517501
_shelx_shelxl_version_number 2016/6
_chemical_oxdiff_formula 'C H O N Ag Re'
_shelx_space_group_comment
;
The symmetry employed for this shelxl refinement is uniquely defined
by the following loop, which should always be used as a source of
symmetry information in preference to the above space-group names.
They are only intended as comments.
;
_reflns_odcompleteness_completeness 99.94
_reflns_odcompleteness_iscentric 1
_reflns_odcompleteness_theta 66.97
_olex2_refinement_description
;
1. Fixed Uiso
 At 1.2 times of:
  All C(H) groups
2.a Aromatic/amide H refined with riding coordinates:
 C13(H13), C2(H2), C10(H10), C4(H4), C1(H1), C18(H18), C11(H11), C5(H5),
 C14(H14), C26(H26), C20(H20), C23(H23), C15(H15), C16(H16), C12(H12), C25(H25),
  C24(H24)
;
_olex2_submission_special_instructions 'No special instructions were received'
_oxdiff_exptl_absorpt_empirical_details
;
Empirical correction (ABSPACK) includes:
- Absorption correction using spherical harmonics
- Frame scaling
;
_oxdiff_exptl_absorpt_empirical_full_max 3.638
_oxdiff_exptl_absorpt_empirical_full_min 0.586

loop_
_space_group_symop_operation_xyz
'x, y, z'
'-x+1/2, y+1/2, -z+1/2'
'-x, -y, -z'
'x-1/2, -y-1/2, z-1/2'

loop_
_atom_site_label
_atom_site_type_symbol
_atom_site_fract_x
_atom_site_fract_y
_atom_site_fract_z
_atom_site_U_iso_or_equiv
_atom_site_adp_type
_atom_site_occupancy
_atom_site_site_symmetry_order
_atom_site_calc_flag
_atom_site_refinement_flags_posn
_atom_site_refinement_flags_adp
_atom_site_refinement_flags_occupancy
_atom_site_disorder_assembly
_atom_site_disorder_group
Re1 Re 0.56341(2) 0.22614(4) 0.65197(2) 0.06409(13) Uani 1 1 d . . . . .
Ag1 Ag 0.53760(2) 0.72040(6) 0.62194(2) 0.05157(14) Uani 1 1 d . . . . .
N1 N 0.6700(3) 0.7818(5) 0.5873(2) 0.0355(8) Uani 1 1 d . . . . .
N2 N 0.3853(3) 0.7002(5) 0.5605(2) 0.0395(9) Uani 1 1 d . . . . .
N3 N 0.9710(3) 1.1760(5) 0.76723(19) 0.0377(8) Uani 1 1 d . . . . .
C9 C 0.9810(3) 1.0844(5) 0.6354(2) 0.0282(8) Uani 1 1 d . . . . .
C7 C 1.0685(3) 1.0846(5) 0.5418(2) 0.0273(8) Uani 1 1 d . . . . .
C13 C 0.8986(3) 1.1512(5) 0.6497(2) 0.0316(9) Uani 1 1 d . . . . .
H13 H 0.845228 1.166129 0.615529 0.038 Uiso 1 1 calc R . . . .
C6 C 0.9190(3) 0.9478(5) 0.5233(2) 0.0263(8) Uani 1 1 d . . . . .
C8 C 0.9884(3) 1.0361(5) 0.5663(2) 0.0266(8) Uani 1 1 d . . . . .
C3 C 0.8335(3) 0.8851(5) 0.5455(2) 0.0291(8) Uani 1 1 d . . . . .
N4 N -0.2128(3) 0.5707(6) 0.2313(2) 0.0528(11) Uani 1 1 d . . . . .
C21 C -0.0538(3) 0.5042(5) 0.4336(2) 0.0328(9) Uani 1 1 d . . . . .
C2 C 0.8388(3) 0.8158(5) 0.6078(2) 0.0306(8) Uani 1 1 d . . . . .
H2 H 0.897581 0.801719 0.636685 0.037 Uiso 1 1 calc R . . . .
C17 C 0.1950(3) 0.6071(5) 0.5266(2) 0.0317(9) Uani 1 1 d . . . . .
C10 C 1.0577(3) 1.0670(6) 0.6885(2) 0.0332(9) Uani 1 1 d . . . . .
H10 H 1.114431 1.025129 0.681078 0.040 Uiso 1 1 calc R . . . .
C4 C 0.7438(3) 0.8966(6) 0.5034(2) 0.0345(9) Uani 1 1 d . . . . .
H4 H 0.737172 0.938708 0.460450 0.041 Uiso 1 1 calc R . . . .
C19 C 0.0956(3) 0.5475(5) 0.5134(2) 0.0322(9) Uani 1 1 d . . . . .
C1 C 0.7558(3) 0.7673(5) 0.6270(2) 0.0329(9) Uani 1 1 d . . . . .
H1 H 0.760407 0.722880 0.669364 0.040 Uiso 1 1 calc R . . . .
C22 C -0.1095(3) 0.5250(5) 0.3634(2) 0.0345(9) Uani 1 1 d . . . . .
C18 C 0.2254(3) 0.7204(5) 0.5754(3) 0.0364(10) Uani 1 1 d . . . . .
H18 H 0.182109 0.766301 0.597896 0.044 Uiso 1 1 calc R . . . .
C11 C 1.0503(3) 1.1122(6) 0.7532(2) 0.0377(10) Uani 1 1 d . . . . .
H11 H 1.102484 1.097541 0.788293 0.045 Uiso 1 1 calc R . . . .
C5 C 0.6645(3) 0.8445(6) 0.5263(2) 0.0395(10) Uani 1 1 d . . . . .
H5 H 0.604916 0.853709 0.497983 0.047 Uiso 1 1 calc R . . . .
C14 C 0.3192(3) 0.7638(5) 0.5900(3) 0.0376(10) Uani 1 1 d . . . . .
H14 H 0.337826 0.841186 0.621918 0.045 Uiso 1 1 calc R . . . .
C26 C -0.1976(3) 0.6003(6) 0.3508(3) 0.0397(10) Uani 1 1 d . . . . .
H26 H -0.224018 0.636248 0.386208 0.048 Uiso 1 1 calc R . . . .
C20 C 0.0416(3) 0.5489(5) 0.4481(2) 0.0355(9) Uani 1 1 d . . . . .
H20 H 0.069982 0.580588 0.412955 0.043 Uiso 1 1 calc R . . . .
C23 C -0.0743(4) 0.4758(7) 0.3086(3) 0.0447(11) Uani 1 1 d . . . . .
H23 H -0.015314 0.426954 0.314455 0.054 Uiso 1 1 calc R . . . .
C15 C 0.3562(3) 0.5970(7) 0.5121(3) 0.0458(12) Uani 1 1 d . . . . .
H15 H 0.401056 0.553909 0.490198 0.055 Uiso 1 1 calc R . . . .
C16 C 0.2624(4) 0.5503(6) 0.4926(3) 0.0424(11) Uani 1 1 d . . . . .
H16 H 0.244702 0.481212 0.456967 0.051 Uiso 1 1 calc R . . . .
C12 C 0.8972(3) 1.1949(6) 0.7153(2) 0.0378(10) Uani 1 1 d . . . . .
H12 H 0.841943 1.239877 0.723831 0.045 Uiso 1 1 calc R . . . .
C25 C -0.2447(4) 0.6203(6) 0.2844(3) 0.0442(11) Uani 1 1 d . . . . .
H25 H -0.302812 0.672223 0.276692 0.053 Uiso 1 1 calc R . . . .
O3 O 0.4969(5) 0.0671(8) 0.6188(3) 0.0955(18) Uani 1 1 d . . . . .
C24 C -0.1285(4) 0.5004(8) 0.2443(3) 0.0526(13) Uani 1 1 d . . . . .
H24 H -0.104223 0.465264 0.207801 0.063 Uiso 1 1 calc R . . . .
O1 O 0.5602(9) 0.2424(10) 0.7345(4) 0.151(4) Uani 1 1 d . . . . .
O4 O 0.5168(6) 0.3864(8) 0.6091(4) 0.111(2) Uani 1 1 d . . . . .
O2 O 0.6750(6) 0.2053(14) 0.6377(7) 0.179(5) Uani 1 1 d . . . . .
H7 H 1.111(4) 1.143(6) 0.567(3) 0.030(12) Uiso 1 1 d . . . . .

loop_
_atom_site_aniso_label
_atom_site_aniso_U_11
_atom_site_aniso_U_22
_atom_site_aniso_U_33
_atom_site_aniso_U_23
_atom_site_aniso_U_13
_atom_site_aniso_U_12
Re1 0.0583(2) 0.0775(2) 0.05229(19) 0.00795(14) 0.00147(13) -0.00597(14)
Ag1 0.02690(19) 0.0932(3) 0.0367(2) 0.00766(18) 0.01146(15) -0.01648(17)
N1 0.0233(17) 0.054(2) 0.0322(19) 0.0051(17) 0.0127(15) -0.0068(16)
N2 0.0268(18) 0.056(2) 0.033(2) 0.0011(17) 0.0008(15) -0.0119(17)
N3 0.0328(19) 0.058(2) 0.0248(18) -0.0068(17) 0.0114(15) 0.0018(18)
C9 0.0228(18) 0.037(2) 0.027(2) -0.0042(16) 0.0102(15) -0.0050(16)
C7 0.0210(18) 0.037(2) 0.0252(19) -0.0040(16) 0.0076(15) -0.0063(16)
C13 0.0246(19) 0.045(2) 0.026(2) -0.0037(17) 0.0062(15) -0.0015(17)
C6 0.0207(17) 0.036(2) 0.0242(18) 0.0007(16) 0.0082(14) -0.0044(15)
C8 0.0227(18) 0.036(2) 0.0233(18) 0.0001(15) 0.0091(14) -0.0019(16)
C3 0.0233(18) 0.040(2) 0.0266(19) -0.0023(16) 0.0103(15) -0.0055(16)
N4 0.045(2) 0.068(3) 0.040(2) 0.013(2) -0.0030(19) -0.007(2)
C21 0.029(2) 0.036(2) 0.030(2) 0.0022(17) -0.0006(16) -0.0035(17)
C2 0.0196(18) 0.043(2) 0.029(2) 0.0035(17) 0.0042(15) -0.0057(16)
C17 0.026(2) 0.038(2) 0.029(2) 0.0046(17) 0.0012(16) -0.0035(17)
C10 0.0245(19) 0.049(2) 0.027(2) -0.0034(18) 0.0082(16) 0.0023(18)
C4 0.027(2) 0.050(2) 0.027(2) 0.0096(18) 0.0054(16) -0.0046(18)
C19 0.0250(18) 0.035(2) 0.035(2) 0.0017(17) 0.0014(16) -0.0032(16)
C1 0.028(2) 0.047(2) 0.025(2) 0.0038(17) 0.0090(16) -0.0082(18)
C22 0.0269(19) 0.039(2) 0.035(2) 0.0050(18) -0.0006(17) -0.0066(17)
C18 0.031(2) 0.040(2) 0.039(2) -0.0015(19) 0.0079(19) -0.0016(18)
C11 0.029(2) 0.058(3) 0.026(2) -0.0066(19) 0.0046(17) 0.001(2)
C5 0.024(2) 0.061(3) 0.033(2) 0.009(2) 0.0048(17) -0.006(2)
C14 0.034(2) 0.041(2) 0.036(2) -0.0015(19) 0.0026(19) -0.0057(19)
C26 0.030(2) 0.044(2) 0.041(3) 0.007(2) -0.0010(19) -0.0058(19)
C20 0.031(2) 0.043(2) 0.031(2) 0.0058(18) 0.0034(17) -0.0044(18)
C23 0.038(2) 0.058(3) 0.036(2) 0.007(2) 0.0026(19) -0.001(2)
C15 0.032(2) 0.069(3) 0.038(3) -0.005(2) 0.0095(19) -0.004(2)
C16 0.036(2) 0.056(3) 0.035(2) -0.012(2) 0.0055(19) -0.009(2)
C12 0.031(2) 0.054(3) 0.031(2) -0.003(2) 0.0110(18) 0.006(2)
C25 0.034(2) 0.049(3) 0.044(3) 0.013(2) -0.005(2) -0.004(2)
O3 0.104(5) 0.105(4) 0.074(4) -0.010(3) 0.009(3) -0.015(4)
C24 0.051(3) 0.070(4) 0.035(3) 0.006(3) 0.005(2) -0.003(3)
O1 0.246(12) 0.145(7) 0.055(4) -0.010(4) 0.013(5) -0.096(7)
O4 0.144(6) 0.091(4) 0.100(5) 0.013(4) 0.033(4) 0.029(4)
O2 0.060(4) 0.243(12) 0.223(14) 0.037(10) 0.005(6) 0.005(6)

loop_
_atom_type_symbol
_atom_type_description
_atom_type_scat_dispersion_real
_atom_type_scat_dispersion_imag
_atom_type_scat_source
C C 0.0181 0.0091 'International Tables Vol C Tables 4.2.6.8 and 6.1.1.4'
H H 0.0000 0.0000 'International Tables Vol C Tables 4.2.6.8 and 6.1.1.4'
Ag Ag 0.1306 4.2820 'International Tables Vol C Tables 4.2.6.8 and 6.1.1.4'
N N 0.0311 0.0180 'International Tables Vol C Tables 4.2.6.8 and 6.1.1.4'
O O 0.0492 0.0322 'International Tables Vol C Tables 4.2.6.8 and 6.1.1.4'
Re Re -5.2083 5.8923 'International Tables Vol C Tables 4.2.6.8 and 6.1.1.4'

loop_
_geom_angle_atom_site_label_1
_geom_angle_atom_site_label_2
_geom_angle_atom_site_label_3
_geom_angle
_geom_angle_site_symmetry_1
_geom_angle_site_symmetry_3
_geom_angle_publ_flag
O1 Re1 O3 109.1(3) . . ?
O1 Re1 O4 110.6(5) . . ?
O1 Re1 O2 113.3(7) . . ?
O4 Re1 O3 108.6(4) . . ?
O2 Re1 O3 108.4(5) . . ?
O2 Re1 O4 106.7(5) . . ?
N1 Ag1 N2 128.99(15) . . ?
N1 Ag1 N3 124.55(15) . 2_646 ?
N2 Ag1 N3 106.39(14) . 2_646 ?
C1 N1 Ag1 122.1(3) . . ?
C1 N1 C5 118.0(4) . . ?
C5 N1 Ag1 119.7(3) . . ?
C14 N2 Ag1 114.3(3) . . ?
C15 N2 Ag1 125.1(4) . . ?
C15 N2 C14 117.4(4) . . ?
C11 N3 Ag1 119.3(3) . 2_656 ?
C12 N3 Ag1 123.6(3) . 2_656 ?
C12 N3 C11 116.7(4) . . ?
C13 C9 C8 122.5(4) . . ?
C10 C9 C13 117.1(4) . . ?
C10 C9 C8 120.3(4) . . ?
C6 C7 C8 123.1(4) 3_776 . ?
C12 C13 C9 119.3(4) . . ?
C7 C6 C8 118.8(4) 3_776 . ?
C7 C6 C3 119.0(4) 3_776 . ?
C8 C6 C3 122.1(4) . . ?
C7 C8 C9 118.1(4) . . ?
C7 C8 C6 118.0(4) . . ?
C6 C8 C9 123.9(3) . . ?
C2 C3 C6 122.4(4) . . ?
C2 C3 C4 117.4(4) . . ?
C4 C3 C6 120.2(4) . . ?
C25 N4 C24 116.0(5) . . ?
C19 C21 C22 122.5(4) 3_566 . ?
C20 C21 C19 118.7(4) . 3_566 ?
C20 C21 C22 118.6(4) . . ?
C3 C2 C1 119.6(4) . . ?
C18 C17 C19 121.2(4) . . ?
C16 C17 C19 122.0(4) . . ?
C16 C17 C18 116.8(4) . . ?
C9 C10 C11 120.1(4) . . ?
C5 C4 C3 119.4(4) . . ?
C21 C19 C17 121.1(4) 3_566 . ?
C20 C19 C21 119.2(4) . 3_566 ?
C20 C19 C17 119.6(4) . . ?
N1 C1 C2 122.8(4) . . ?
C26 C22 C21 121.2(4) . . ?
C23 C22 C21 121.2(4) . . ?
C23 C22 C26 117.6(4) . . ?
C14 C18 C17 119.6(4) . . ?
N3 C11 C10 123.0(4) . . ?
N1 C5 C4 122.8(4) . . ?
N2 C14 C18 123.2(5) . . ?
C25 C26 C22 118.6(5) . . ?
C19 C20 C21 122.0(4) . . ?
C22 C23 C24 118.7(5) . . ?
N2 C15 C16 123.2(5) . . ?
C15 C16 C17 119.5(5) . . ?
N3 C12 C13 123.8(4) . . ?
N4 C25 C26 124.5(5) . . ?
N4 C24 C23 124.5(6) . . ?

loop_
_geom_bond_atom_site_label_1
_geom_bond_atom_site_label_2
_geom_bond_distance
_geom_bond_site_symmetry_2
_geom_bond_publ_flag
Re1 O3 1.726(6) . ?
Re1 O1 1.687(8) . ?
Re1 O4 1.695(7) . ?
Re1 O2 1.693(9) . ?
Ag1 N1 2.219(3) . ?
Ag1 N2 2.289(4) . ?
Ag1 N3 2.305(4) 2_646 ?
N1 C1 1.331(6) . ?
N1 C5 1.335(6) . ?
N2 C14 1.337(7) . ?
N2 C15 1.326(7) . ?
N3 C11 1.345(6) . ?
N3 C12 1.340(6) . ?
C9 C13 1.397(6) . ?
C9 C8 1.485(5) . ?
C9 C10 1.381(6) . ?
C7 C6 1.394(6) 3_776 ?
C7 C8 1.405(5) . ?
C13 C12 1.385(6) . ?
C6 C8 1.406(6) . ?
C6 C3 1.490(5) . ?
C3 C2 1.385(6) . ?
C3 C4 1.393(6) . ?
N4 C25 1.323(8) . ?
N4 C24 1.330(8) . ?
C21 C19 1.404(6) 3_566 ?
C21 C22 1.492(6) . ?
C21 C20 1.393(6) . ?
C2 C1 1.390(6) . ?
C17 C19 1.488(6) . ?
C17 C18 1.394(7) . ?
C17 C16 1.386(7) . ?
C10 C11 1.391(6) . ?
C4 C5 1.388(6) . ?
C19 C20 1.391(6) . ?
C22 C26 1.397(7) . ?
C22 C23 1.378(7) . ?
C18 C14 1.370(7) . ?
C26 C25 1.387(7) . ?
C23 C24 1.390(7) . ?
C15 C16 1.382(7) . ?
